data_4325241
loop_
_publ_author_name
'Stephanie A. Moore'
'Jeffrey K. Nagle'
'Michael O. Wolf'
'Brian O. Patrick'

_publ_section_title
;
 Coordination Mode Dependent Excited State Behavior in Group 8
 Phosphino(terthiophene) Complexes
;
_journal_name_full 'Inorganic Chemistry'
_journal_page_first 5113
_journal_page_last 5122
_journal_paper_doi 10.1021/ic200392n
_journal_volume 50
_journal_year 2011
_chemical_formula_sum 'C46 H37 Cl4 F12 N4 Os P3 S3'
_chemical_formula_weight 1394.89
_chemical_name_systematic
;
 ?
;
_space_group_IT_number 14
_symmetry_cell_setting monoclinic
_symmetry_space_group_name_Hall '-P 2ybc'
_symmetry_space_group_name_H-M 'P 1 21/c 1'
_atom_sites_solution_hydrogens geom
_atom_sites_solution_primary direct
_atom_sites_solution_secondary difmap
_audit_creation_method SHELXL-97
_cell_angle_alpha 90.00
_cell_angle_beta 91.752(4)
_cell_angle_gamma 90.00
_cell_formula_units_Z 4
_cell_length_a 11.1984(8)
_cell_length_b 20.8114(16)
_cell_length_c 21.9881(17)
_cell_measurement_reflns_used 9816
_cell_measurement_temperature 173(2)
_cell_measurement_theta_max 27.98
_cell_measurement_theta_min 2.64
_cell_volume 5122.0(7)
_computing_structure_refinement 'SHELXL-97 (Sheldrick, 2008)'
_diffrn_ambient_temperature 173(2)
_diffrn_measured_fraction_theta_full 0.987
_diffrn_measured_fraction_theta_max 0.987
_diffrn_measurement_device_type 'Bruker X8 APEX II'
_diffrn_measurement_method 'area detector'
_diffrn_radiation_monochromator graphite
_diffrn_radiation_source 'fine-focus sealed tube'
_diffrn_radiation_type MoK\a
_diffrn_radiation_wavelength 0.71073
_diffrn_reflns_av_R_equivalents 0.0391
_diffrn_reflns_av_sigmaI/netI 0.0279
_diffrn_reflns_limit_h_max 14
_diffrn_reflns_limit_h_min -14
_diffrn_reflns_limit_k_max 27
_diffrn_reflns_limit_k_min -27
_diffrn_reflns_limit_l_max 28
_diffrn_reflns_limit_l_min -28
_diffrn_reflns_number 81620
_diffrn_reflns_theta_full 28.08
_diffrn_reflns_theta_max 28.08
_diffrn_reflns_theta_min 1.82
_exptl_absorpt_coefficient_mu 2.998
_exptl_absorpt_correction_T_max 0.861
_exptl_absorpt_correction_T_min 0.613
_exptl_absorpt_correction_type multi-scan
_exptl_crystal_colour red
_exptl_crystal_density_diffrn 1.809
_exptl_crystal_description plate
_exptl_crystal_F_000 2744
_exptl_crystal_size_max 0.50
_exptl_crystal_size_mid 0.30
_exptl_crystal_size_min 0.05
_refine_diff_density_max 2.034
_refine_diff_density_min -2.161
_refine_diff_density_rms 0.122
_refine_ls_extinction_method none
_refine_ls_goodness_of_fit_ref 1.065
_refine_ls_hydrogen_treatment constr
_refine_ls_matrix_type full
_refine_ls_number_parameters 695
_refine_ls_number_reflns 12304
_refine_ls_number_restraints 10
_refine_ls_restrained_S_all 1.067
_refine_ls_R_factor_all 0.0550
_refine_ls_R_factor_gt 0.0369
_refine_ls_shift/su_max 0.004
_refine_ls_shift/su_mean 0.000
_refine_ls_structure_factor_coef Fsqd
_refine_ls_weighting_details 'calc w=1/[\s^2^(Fo^2^)+(0.0413P)^2^+20.5004P] where P=(Fo^2^+2Fc^2^)/3'
_refine_ls_weighting_scheme calc
_refine_ls_wR_factor_gt 0.0882
_refine_ls_wR_factor_ref 0.1011
_reflns_number_gt 9890
_reflns_number_total 12304
_reflns_threshold_expression >2\s(I)
_cod_data_source_file ic200392n_si_003_1.cif
_cod_data_source_block mw076
_cod_original_sg_symbol_H-M 'P 21/c'
_cod_database_code 4325241

loop_
_symmetry_equiv_pos_as_xyz
'x, y, z'
'-x, y+1/2, -z+1/2'
'-x, -y, -z'
'x, -y-1/2, z-1/2'

loop_
_atom_site_label
_atom_site_type_symbol
_atom_site_fract_x
_atom_site_fract_y
_atom_site_fract_z
_atom_site_U_iso_or_equiv
_atom_site_adp_type
_atom_site_occupancy
_atom_site_symmetry_multiplicity
_atom_site_calc_flag
_atom_site_refinement_flags
_atom_site_disorder_assembly
_atom_site_disorder_group
S1 S 0.98705(10) 0.18180(5) 0.90303(5) 0.0279(2) Uani 1 1 d . . .
C33 C 1.1115(4) 0.2320(3) 0.9031(3) 0.0392(11) Uani 1 1 d . . .
H33 H 1.1314 0.2598 0.8707 0.047 Uiso 1 1 calc R . .
C34 C 1.1758(5) 0.2258(3) 0.9559(3) 0.0449(13) Uani 1 1 d . . .
H34 H 1.2489 0.2479 0.9640 0.054 Uiso 1 1 calc R . .
C35 C 1.1238(5) 0.1832(3) 0.9981(3) 0.0424(12) Uani 1 1 d . . .
H35 H 1.1580 0.1749 1.0374 0.051 Uiso 1 1 calc R . .
C36 C 1.0214(4) 0.1556(2) 0.9772(2) 0.0316(10) Uani 1 1 d . . .
S2 S 1.00342(12) 0.06323(7) 1.06347(6) 0.0401(3) Uani 1 1 d D A .
C37 C 0.9423(4) 0.1113(2) 1.00657(19) 0.0289(9) Uani 1 1 d D . .
C38 C 0.8226(4) 0.0996(2) 0.99752(19) 0.0272(9) Uani 1 1 d D . .
C39 C 0.7817(5) 0.0507(2) 1.0372(2) 0.0339(10) Uani 1 1 d D A .
H39 H 0.7013 0.0360 1.0370 0.041 Uiso 1 1 calc R . .
C40 C 0.8689(5) 0.0269(2) 1.0757(2) 0.0385(12) Uani 1 1 d D . .
S3 S 0.9199(10) -0.0289(6) 1.1878(5) 0.043(2) Uani 0.467(7) 1 d PD A 1
C41 C 0.841(2) -0.0262(11) 1.1204(10) 0.033(5) Uani 0.467(7) 1 d PD A 1
C42 C 0.7586(2) -0.07154(11) 1.12604(11) 0.0492(8) Uani 0.467(7) 1 d PD A 1
H42 H 0.6972 -0.0746 1.0954 0.059 Uiso 0.467(7) 1 calc PR A 1
C43 C 0.7573(13) -0.1137(6) 1.1731(6) 0.043(3) Uani 0.467(7) 1 d PD A 1
H43 H 0.7079 -0.1507 1.1761 0.051 Uiso 0.467(7) 1 calc PR A 1
C44 C 0.841(2) -0.0928(11) 1.2150(9) 0.042(5) Uani 0.467(7) 1 d PD A 1
H44 H 0.8532 -0.1112 1.2543 0.051 Uiso 0.467(7) 1 calc PR A 1
C21 C 0.6826(4) 0.0850(2) 0.88810(19) 0.0241(8) Uani 1 1 d . . .
C26 C 0.7634(4) 0.0372(2) 0.8739(2) 0.0328(10) Uani 1 1 d . . .
H26 H 0.8365 0.0334 0.8967 0.039 Uiso 1 1 calc R . .
C25 C 0.7374(5) -0.0054(3) 0.8261(3) 0.0447(13) Uani 1 1 d . . .
H25 H 0.7924 -0.0384 0.8166 0.054 Uiso 1 1 calc R . .
C24 C 0.6316(5) 0.0008(3) 0.7928(3) 0.0459(13) Uani 1 1 d . . .
H24 H 0.6143 -0.0279 0.7601 0.055 Uiso 1 1 calc R . .
C23 C 0.5512(5) 0.0479(3) 0.8065(2) 0.0438(13) Uani 1 1 d . . .
H23 H 0.4784 0.0516 0.7834 0.053 Uiso 1 1 calc R . .
C22 C 0.5764(4) 0.0902(2) 0.8541(2) 0.0318(10) Uani 1 1 d . . .
H22 H 0.5206 0.1229 0.8635 0.038 Uiso 1 1 calc R . .
C27 C 0.5870(4) 0.1484(2) 0.9904(2) 0.0296(9) Uani 1 1 d . . .
C28 C 0.5115(4) 0.0956(3) 0.9954(2) 0.0390(11) Uani 1 1 d . . .
H28 H 0.5243 0.0587 0.9710 0.047 Uiso 1 1 calc R . .
C29 C 0.4178(5) 0.0961(3) 1.0355(3) 0.0493(14) Uani 1 1 d . . .
H29 H 0.3676 0.0595 1.0385 0.059 Uiso 1 1 calc R . .
C30 C 0.3975(5) 0.1490(4) 1.0705(3) 0.0525(16) Uani 1 1 d . . .
H30 H 0.3344 0.1490 1.0984 0.063 Uiso 1 1 calc R . .
C31 C 0.4687(5) 0.2023(3) 1.0650(2) 0.0496(16) Uani 1 1 d . . .
H31 H 0.4530 0.2394 1.0887 0.060 Uiso 1 1 calc R . .
C32 C 0.5644(5) 0.2029(3) 1.0252(2) 0.0382(12) Uani 1 1 d . . .
H32 H 0.6132 0.2400 1.0220 0.046 Uiso 1 1 calc R . .
C1 C 0.8649(5) 0.2572(3) 1.0444(2) 0.0375(11) Uani 1 1 d . . .
H1 H 0.8141 0.2214 1.0509 0.045 Uiso 1 1 calc R . .
C2 C 0.9273(5) 0.2827(3) 1.0935(2) 0.0458(14) Uani 1 1 d . . .
H2 H 0.9200 0.2645 1.1328 0.055 Uiso 1 1 calc R . .
C3 C 0.9998(5) 0.3344(3) 1.0851(3) 0.0528(16) Uani 1 1 d . . .
H3 H 1.0453 0.3520 1.1183 0.063 Uiso 1 1 calc R . .
C4 C 1.0062(5) 0.3606(3) 1.0283(3) 0.0476(14) Uani 1 1 d . . .
H4 H 1.0546 0.3974 1.0219 0.057 Uiso 1 1 calc R . .
C5 C 0.9416(4) 0.3333(2) 0.9796(2) 0.0365(11) Uani 1 1 d . . .
C6 C 0.9450(4) 0.3578(2) 0.9175(3) 0.0375(11) Uani 1 1 d . . .
C7 C 1.0051(5) 0.4125(3) 0.9005(3) 0.0540(16) Uani 1 1 d . . .
H7 H 1.0462 0.4379 0.9303 0.065 Uiso 1 1 calc R . .
C8 C 1.0055(6) 0.4303(3) 0.8404(4) 0.0636(19) Uani 1 1 d . . .
H8 H 1.0474 0.4677 0.8285 0.076 Uiso 1 1 calc R . .
C9 C 0.9453(5) 0.3939(3) 0.7977(3) 0.0517(15) Uani 1 1 d . . .
H9 H 0.9441 0.4058 0.7560 0.062 Uiso 1 1 calc R . .
C10 C 0.8867(5) 0.3398(2) 0.8161(2) 0.0396(11) Uani 1 1 d . . .
H10 H 0.8450 0.3144 0.7865 0.047 Uiso 1 1 calc R . .
C11 C 0.6104(4) 0.3341(2) 0.9377(2) 0.0344(10) Uani 1 1 d . . .
H11 H 0.6599 0.3437 0.9724 0.041 Uiso 1 1 calc R . .
C12 C 0.5052(5) 0.3676(3) 0.9294(2) 0.0406(12) Uani 1 1 d . . .
H12 H 0.4835 0.4002 0.9572 0.049 Uiso 1 1 calc R . .
C13 C 0.4318(5) 0.3529(3) 0.8796(3) 0.0458(14) Uani 1 1 d . . .
H13 H 0.3567 0.3737 0.8739 0.055 Uiso 1 1 calc R . .
C14 C 0.4687(4) 0.3078(3) 0.8385(2) 0.0417(12) Uani 1 1 d . . .
H14 H 0.4198 0.2976 0.8038 0.050 Uiso 1 1 calc R . .
C15 C 0.5776(4) 0.2774(2) 0.8480(2) 0.0284(9) Uani 1 1 d . . .
C16 C 0.6308(4) 0.2333(2) 0.80467(19) 0.0268(9) Uani 1 1 d . . .
C17 C 0.5752(4) 0.2171(3) 0.7486(2) 0.0370(11) Uani 1 1 d . . .
H17 H 0.4983 0.2334 0.7378 0.044 Uiso 1 1 calc R . .
C18 C 0.6343(5) 0.1771(3) 0.7097(2) 0.0400(12) Uani 1 1 d . . .
H18 H 0.5984 0.1655 0.6716 0.048 Uiso 1 1 calc R . .
C19 C 0.7459(5) 0.1541(2) 0.7265(2) 0.0361(11) Uani 1 1 d . . .
H19 H 0.7880 0.1268 0.6999 0.043 Uiso 1 1 calc R . .
C20 C 0.7958(4) 0.1712(2) 0.7820(2) 0.0300(9) Uani 1 1 d . . .
H20 H 0.8728 0.1552 0.7932 0.036 Uiso 1 1 calc R . .
C45 C 0.3467(6) 0.4481(4) 0.0934(4) 0.070(2) Uani 1 1 d . . .
H45A H 0.4211 0.4620 0.1150 0.084 Uiso 1 1 calc R . .
H45B H 0.3499 0.4630 0.0507 0.084 Uiso 1 1 calc R . .
C46 C 0.3773(10) 0.6094(5) 0.3119(6) 0.149(6) Uani 1 1 d . . .
H46A H 0.4481 0.6377 0.3097 0.179 Uiso 1 1 calc R . .
H46B H 0.3952 0.5762 0.3431 0.179 Uiso 1 1 calc R . .
N1 N 0.8724(3) 0.28065(19) 0.98733(17) 0.0305(8) Uani 1 1 d . . .
N2 N 0.8864(3) 0.32142(18) 0.87485(18) 0.0303(8) Uani 1 1 d . . .
N3 N 0.6461(3) 0.28877(18) 0.89915(17) 0.0275(8) Uani 1 1 d . . .
N4 N 0.7395(3) 0.21001(18) 0.82134(16) 0.0263(7) Uani 1 1 d . . .
F1 F 0.6368(3) 0.4671(2) 0.13424(16) 0.0623(10) Uani 1 1 d . . .
F2 F 0.5979(3) 0.46973(17) 0.03341(15) 0.0517(8) Uani 1 1 d . . .
F3 F 0.6957(3) 0.38503(15) 0.07601(15) 0.0552(9) Uani 1 1 d . . .
F4 F 0.7925(3) 0.4538(2) 0.01682(17) 0.0652(11) Uani 1 1 d . . .
F5 F 0.8315(3) 0.45180(16) 0.11825(16) 0.0528(8) Uani 1 1 d . . .
F6 F 0.7354(3) 0.53643(16) 0.0742(2) 0.0652(11) Uani 1 1 d . . .
F7 F 0.7290(4) 0.76966(18) 0.2610(2) 0.0706(11) Uani 1 1 d . . .
F8 F 0.6881(3) 0.6722(2) 0.29450(16) 0.0668(11) Uani 1 1 d . . .
F9 F 0.8122(4) 0.6847(2) 0.21761(16) 0.0699(11) Uani 1 1 d . . .
F10 F 0.8846(4) 0.6526(2) 0.3092(2) 0.0919(15) Uani 1 1 d . . .
F11 F 0.9271(4) 0.7508(2) 0.2750(2) 0.0766(13) Uani 1 1 d . . .
F12 F 0.8029(4) 0.7370(2) 0.35323(18) 0.0770(13) Uani 1 1 d . . .
P1 P 0.72281(9) 0.14501(5) 0.94575(5) 0.0227(2) Uani 1 1 d . . .
P2 P 0.71498(11) 0.46091(6) 0.07561(6) 0.0333(3) Uani 1 1 d . . .
P3 P 0.80888(12) 0.71190(7) 0.28526(6) 0.0382(3) Uani 1 1 d . . .
Os1 Os 0.804576(14) 0.237632(8) 0.906772(7) 0.02273(6) Uani 1 1 d . . .
Cl1 Cl 0.3374(3) 0.36652(14) 0.0947(3) 0.194(2) Uani 1 1 d . . .
Cl2 Cl 0.2275(3) 0.48194(18) 0.12682(17) 0.1427(13) Uani 1 1 d . . .
Cl3 Cl 0.3551(2) 0.57418(13) 0.24575(10) 0.0916(7) Uani 1 1 d . . .
Cl4 Cl 0.2497(3) 0.65742(10) 0.33616(8) 0.0928(8) Uani 1 1 d . . .
S3B S 0.7586(2) -0.07154(11) 1.12604(11) 0.0492(8) Uani 0.533(7) 1 d P A 2
C41B C 0.870(3) -0.0139(13) 1.1283(11) 0.043(4) Uani 0.533(7) 1 d P A 2
C42B C 0.938(3) -0.0180(18) 1.1792(16) 0.043(9) Uani 0.533(7) 1 d P A 2
H42B H 1.0033 0.0098 1.1877 0.052 Uiso 0.533(7) 1 calc PR A 2
C44B C 0.806(2) -0.0978(10) 1.1975(8) 0.047(5) Uani 0.533(7) 1 d P A 2
H44B H 0.7664 -0.1306 1.2193 0.056 Uiso 0.533(7) 1 calc PR A 2
C43B C 0.9035(14) -0.0669(8) 1.2189(6) 0.051(3) Uani 0.533(7) 1 d P A 2
H43B H 0.9444 -0.0770 1.2562 0.062 Uiso 0.533(7) 1 calc PR A 2

loop_
_atom_site_aniso_label
_atom_site_aniso_U_11
_atom_site_aniso_U_22
_atom_site_aniso_U_33
_atom_site_aniso_U_23
_atom_site_aniso_U_13
_atom_site_aniso_U_12
S1 0.0260(5) 0.0278(6) 0.0296(5) 0.0004(4) -0.0035(4) 0.0057(4)
C33 0.029(2) 0.037(3) 0.052(3) -0.002(2) 0.002(2) 0.000(2)
C34 0.028(2) 0.043(3) 0.064(4) -0.007(3) -0.003(2) 0.000(2)
C35 0.035(3) 0.048(3) 0.043(3) -0.005(2) -0.011(2) 0.015(2)
C36 0.029(2) 0.034(2) 0.032(2) -0.0001(19) -0.0069(18) 0.0146(18)
S2 0.0461(7) 0.0431(7) 0.0307(6) 0.0043(5) -0.0067(5) 0.0230(6)
C37 0.035(2) 0.027(2) 0.025(2) -0.0008(17) -0.0056(17) 0.0135(18)
C38 0.037(2) 0.023(2) 0.021(2) -0.0008(16) -0.0038(17) 0.0106(18)
C39 0.045(3) 0.028(2) 0.029(2) 0.0009(18) 0.002(2) 0.012(2)
C40 0.054(3) 0.033(3) 0.029(2) 0.003(2) 0.007(2) 0.021(2)
S3 0.065(4) 0.037(3) 0.027(4) 0.002(3) -0.011(3) 0.004(2)
C41 0.057(14) 0.024(10) 0.017(6) 0.006(7) 0.002(6) 0.024(8)
C42 0.0467(13) 0.0408(13) 0.0604(15) 0.0152(10) 0.0072(10) -0.0023(9)
C43 0.055(9) 0.033(7) 0.041(8) 0.002(6) 0.016(6) 0.003(6)
C44 0.055(14) 0.046(11) 0.026(10) 0.008(8) -0.005(8) 0.013(9)
C21 0.028(2) 0.021(2) 0.023(2) -0.0013(16) 0.0035(16) -0.0017(16)
C26 0.036(2) 0.029(2) 0.033(2) -0.0035(19) 0.0016(19) 0.0043(19)
C25 0.053(3) 0.030(3) 0.052(3) -0.013(2) 0.011(3) 0.004(2)
C24 0.051(3) 0.045(3) 0.042(3) -0.020(2) 0.001(2) -0.011(3)
C23 0.037(3) 0.052(3) 0.041(3) -0.012(2) -0.002(2) -0.009(2)
C22 0.026(2) 0.034(2) 0.035(2) -0.0048(19) -0.0006(18) -0.0003(18)
C27 0.028(2) 0.038(3) 0.023(2) -0.0005(18) 0.0027(16) 0.0123(18)
C28 0.032(2) 0.049(3) 0.036(3) 0.001(2) 0.010(2) 0.004(2)
C29 0.036(3) 0.074(4) 0.038(3) 0.003(3) 0.008(2) 0.004(3)
C30 0.030(3) 0.090(5) 0.037(3) -0.003(3) 0.003(2) 0.018(3)
C31 0.051(3) 0.068(4) 0.029(3) -0.014(3) -0.002(2) 0.032(3)
C32 0.041(3) 0.045(3) 0.028(2) -0.007(2) -0.003(2) 0.020(2)
C1 0.038(3) 0.039(3) 0.035(2) -0.010(2) -0.014(2) 0.017(2)
C2 0.039(3) 0.060(4) 0.037(3) -0.018(3) -0.017(2) 0.021(3)
C3 0.039(3) 0.064(4) 0.054(3) -0.028(3) -0.026(3) 0.017(3)
C4 0.037(3) 0.044(3) 0.060(4) -0.023(3) -0.022(2) 0.006(2)
C5 0.028(2) 0.030(2) 0.050(3) -0.014(2) -0.016(2) 0.0083(19)
C6 0.030(2) 0.028(2) 0.054(3) -0.005(2) -0.012(2) 0.0027(19)
C7 0.045(3) 0.037(3) 0.078(4) -0.003(3) -0.019(3) -0.012(2)
C8 0.057(4) 0.037(3) 0.096(5) 0.011(3) -0.012(4) -0.019(3)
C9 0.049(3) 0.038(3) 0.068(4) 0.016(3) -0.011(3) -0.005(2)
C10 0.039(3) 0.032(3) 0.047(3) 0.009(2) -0.012(2) -0.001(2)
C11 0.040(3) 0.026(2) 0.036(2) -0.0085(19) -0.011(2) 0.0073(19)
C12 0.043(3) 0.037(3) 0.041(3) -0.013(2) -0.008(2) 0.015(2)
C13 0.034(3) 0.052(3) 0.051(3) -0.010(3) -0.015(2) 0.021(2)
C14 0.033(3) 0.050(3) 0.040(3) -0.010(2) -0.019(2) 0.014(2)
C15 0.029(2) 0.026(2) 0.029(2) -0.0033(17) -0.0096(17) 0.0041(17)
C16 0.031(2) 0.025(2) 0.025(2) 0.0003(17) -0.0062(16) 0.0031(17)
C17 0.036(2) 0.043(3) 0.032(2) -0.008(2) -0.0118(19) 0.006(2)
C18 0.047(3) 0.045(3) 0.027(2) -0.006(2) -0.009(2) 0.003(2)
C19 0.047(3) 0.034(3) 0.027(2) -0.0077(19) 0.002(2) 0.000(2)
C20 0.032(2) 0.029(2) 0.029(2) -0.0001(18) -0.0002(18) 0.0039(18)
C45 0.052(4) 0.077(5) 0.082(5) 0.022(4) 0.022(4) 0.010(3)
C46 0.142(9) 0.072(6) 0.225(13) -0.052(7) -0.139(10) 0.044(6)
N1 0.0286(19) 0.030(2) 0.032(2) -0.0097(16) -0.0127(15) 0.0109(15)
N2 0.0249(18) 0.0250(19) 0.040(2) -0.0019(16) -0.0110(15) 0.0012(15)
N3 0.0281(18) 0.0233(18) 0.0304(19) -0.0031(15) -0.0099(15) 0.0039(15)
N4 0.0301(18) 0.0241(18) 0.0245(18) 0.0001(14) -0.0041(14) 0.0013(15)
F1 0.055(2) 0.090(3) 0.0421(19) -0.0085(18) 0.0066(16) 0.0062(19)
F2 0.0427(17) 0.064(2) 0.0476(18) 0.0064(16) -0.0150(14) 0.0048(15)
F3 0.081(3) 0.0327(17) 0.0503(19) 0.0026(14) -0.0198(17) -0.0084(16)
F4 0.064(2) 0.076(3) 0.056(2) 0.0185(19) 0.0226(18) 0.030(2)
F5 0.0438(18) 0.0489(19) 0.064(2) -0.0044(16) -0.0215(15) 0.0040(15)
F6 0.052(2) 0.0304(17) 0.112(3) -0.0015(19) -0.011(2) 0.0033(15)
F7 0.064(2) 0.051(2) 0.096(3) 0.022(2) -0.012(2) 0.0033(18)
F8 0.070(2) 0.086(3) 0.0439(19) 0.0182(18) -0.0097(17) -0.041(2)
F9 0.063(2) 0.105(3) 0.0418(19) -0.007(2) -0.0035(17) 0.003(2)
F10 0.098(3) 0.078(3) 0.098(3) 0.035(3) -0.034(3) 0.014(3)
F11 0.051(2) 0.105(3) 0.073(3) 0.026(2) -0.0110(19) -0.038(2)
F12 0.078(3) 0.107(3) 0.046(2) -0.018(2) -0.0024(19) -0.034(2)
P1 0.0244(5) 0.0226(5) 0.0210(5) -0.0024(4) -0.0014(4) 0.0068(4)
P2 0.0335(6) 0.0302(6) 0.0359(6) -0.0014(5) -0.0034(5) 0.0037(5)
P3 0.0405(7) 0.0424(7) 0.0311(6) 0.0121(5) -0.0069(5) -0.0074(6)
Os1 0.02436(8) 0.01909(8) 0.02420(9) -0.00285(6) -0.00830(6) 0.00467(6)
Cl1 0.091(2) 0.0703(17) 0.420(7) 0.054(3) -0.004(3) -0.0024(15)
Cl2 0.129(3) 0.157(3) 0.146(3) -0.053(2) 0.066(2) -0.004(2)
Cl3 0.0800(13) 0.1100(18) 0.0837(14) 0.0076(12) -0.0149(11) 0.0409(13)
Cl4 0.174(2) 0.0645(12) 0.0392(9) -0.0010(8) -0.0087(11) -0.0082(13)
S3B 0.0467(13) 0.0408(13) 0.0604(15) 0.0152(10) 0.0072(10) -0.0023(9)
C41B 0.053(11) 0.040(10) 0.035(9) -0.005(7) 0.013(7) 0.011(7)
C42B 0.054(11) 0.050(19) 0.026(9) 0.002(9) 0.012(7) 0.028(12)
C44B 0.072(17) 0.034(7) 0.035(12) 0.008(9) 0.015(9) -0.005(9)
C43B 0.068(9) 0.059(9) 0.027(6) 0.013(6) 0.013(6) 0.024(7)

loop_
_atom_type_symbol
_atom_type_description
_atom_type_scat_dispersion_real
_atom_type_scat_dispersion_imag
_atom_type_scat_source
C C 0.0033 0.0016 'International Tables Vol C Tables 4.2.6.8 and 6.1.1.4'
H H 0.0000 0.0000 'International Tables Vol C Tables 4.2.6.8 and 6.1.1.4'
N N 0.0061 0.0033 'International Tables Vol C Tables 4.2.6.8 and 6.1.1.4'
F F 0.0171 0.0103 'International Tables Vol C Tables 4.2.6.8 and 6.1.1.4'
P P 0.1023 0.0942 'International Tables Vol C Tables 4.2.6.8 and 6.1.1.4'
S S 0.1246 0.1234 'International Tables Vol C Tables 4.2.6.8 and 6.1.1.4'
Os Os -1.2165 7.6030 'International Tables Vol C Tables 4.2.6.8 and 6.1.1.4'
Cl Cl 0.1484 0.1585 'International Tables Vol C Tables 4.2.6.8 and 6.1.1.4'

loop_
_geom_angle_atom_site_label_1
_geom_angle_atom_site_label_2
_geom_angle_atom_site_label_3
_geom_angle
C33 S1 C36 91.9(3)
C33 S1 Os1 113.52(17)
C36 S1 Os1 106.70(15)
C34 C33 S1 110.4(4)
C34 C33 H33 124.8
S1 C33 H33 124.8
C33 C34 C35 113.7(5)
C33 C34 H34 123.2
C35 C34 H34 123.2
C36 C35 C34 113.9(5)
C36 C35 H35 123.1
C34 C35 H35 123.1
C35 C36 C37 130.2(5)
C35 C36 S1 110.1(4)
C37 C36 S1 119.7(3)
C40 S2 C37 92.2(2)
C38 C37 C36 131.2(4)
C38 C37 S2 111.5(3)
C36 C37 S2 117.3(3)
C37 C38 C39 111.6(4)
C37 C38 P1 125.0(3)
C39 C38 P1 123.2(4)
C40 C39 C38 113.7(5)
C40 C39 H39 123.2
C38 C39 H39 123.2
C39 C40 C41B 134.5(12)
C39 C40 C41 120.5(9)
C41B C40 C41 17.0(12)
C39 C40 S2 110.9(4)
C41B C40 S2 113.9(11)
C41 C40 S2 128.6(9)
C41 S3 C44 93.9(9)
C42 C41 C40 137.4(13)
C42 C41 S3 103.9(11)
C40 C41 S3 118.3(11)
C41 C42 C43 123.7(10)
C41 C42 H42 118.1
C43 C42 H42 118.1
C42 C43 C44 106.6(12)
C42 C43 H43 126.7
C44 C43 H43 126.7
C43 C44 S3 111.2(12)
C43 C44 H44 124.4
S3 C44 H44 124.4
C26 C21 C22 119.3(4)
C26 C21 P1 119.8(3)
C22 C21 P1 120.6(3)
C21 C26 C25 120.1(5)
C21 C26 H26 120.0
C25 C26 H26 120.0
C24 C25 C26 119.6(5)
C24 C25 H25 120.2
C26 C25 H25 120.2
C23 C24 C25 120.6(5)
C23 C24 H24 119.7
C25 C24 H24 119.7
C24 C23 C22 119.9(5)
C24 C23 H23 120.0
C22 C23 H23 120.0
C21 C22 C23 120.4(5)
C21 C22 H22 119.8
C23 C22 H22 119.8
C28 C27 C32 118.6(4)
C28 C27 P1 121.7(4)
C32 C27 P1 119.4(4)
C27 C28 C29 121.0(5)
C27 C28 H28 119.5
C29 C28 H28 119.5
C30 C29 C28 120.3(6)
C30 C29 H29 119.9
C28 C29 H29 119.9
C29 C30 C31 119.7(5)
C29 C30 H30 120.2
C31 C30 H30 120.2
C30 C31 C32 121.2(5)
C30 C31 H31 119.4
C32 C31 H31 119.4
C27 C32 C31 119.2(6)
C27 C32 H32 120.4
C31 C32 H32 120.4
N1 C1 C2 123.0(6)
N1 C1 H1 118.5
C2 C1 H1 118.5
C3 C2 C1 119.3(6)
C3 C2 H2 120.4
C1 C2 H2 120.4
C2 C3 C4 119.1(5)
C2 C3 H3 120.4
C4 C3 H3 120.4
C3 C4 C5 119.9(6)
C3 C4 H4 120.1
C5 C4 H4 120.1
N1 C5 C4 121.3(5)
N1 C5 C6 115.5(4)
C4 C5 C6 123.2(5)
N2 C6 C7 120.2(5)
N2 C6 C5 115.1(4)
C7 C6 C5 124.7(5)
C8 C7 C6 120.0(5)
C8 C7 H7 120.0
C6 C7 H7 120.0
C9 C8 C7 119.7(6)
C9 C8 H8 120.2
C7 C8 H8 120.2
C8 C9 C10 118.9(6)
C8 C9 H9 120.6
C10 C9 H9 120.6
N2 C10 C9 122.1(5)
N2 C10 H10 118.9
C9 C10 H10 118.9
N3 C11 C12 123.0(4)
N3 C11 H11 118.5
C12 C11 H11 118.5
C11 C12 C13 118.7(5)
C11 C12 H12 120.7
C13 C12 H12 120.7
C14 C13 C12 119.1(4)
C14 C13 H13 120.4
C12 C13 H13 120.4
C13 C14 C15 119.6(4)
C13 C14 H14 120.2
C15 C14 H14 120.2
N3 C15 C14 121.1(4)
N3 C15 C16 114.6(4)
C14 C15 C16 124.3(4)
N4 C16 C17 121.6(4)
N4 C16 C15 115.5(4)
C17 C16 C15 122.9(4)
C18 C17 C16 118.8(4)
C18 C17 H17 120.6
C16 C17 H17 120.6
C19 C18 C17 119.5(4)
C19 C18 H18 120.3
C17 C18 H18 120.3
C20 C19 C18 119.3(5)
C20 C19 H19 120.4
C18 C19 H19 120.4
N4 C20 C19 122.5(4)
N4 C20 H20 118.7
C19 C20 H20 118.7
Cl2 C45 Cl1 110.9(4)
Cl2 C45 H45A 109.5
Cl1 C45 H45A 109.5
Cl2 C45 H45B 109.5
Cl1 C45 H45B 109.5
H45A C45 H45B 108.0
Cl3 C46 Cl4 113.7(4)
Cl3 C46 H46A 108.8
Cl4 C46 H46A 108.8
Cl3 C46 H46B 108.8
Cl4 C46 H46B 108.8
H46A C46 H46B 107.7
C1 N1 C5 117.4(4)
C1 N1 Os1 126.6(3)
C5 N1 Os1 115.6(3)
C10 N2 C6 119.2(4)
C10 N2 Os1 124.8(3)
C6 N2 Os1 116.0(3)
C11 N3 C15 118.3(4)
C11 N3 Os1 125.7(3)
C15 N3 Os1 115.9(3)
C16 N4 C20 118.3(4)
C16 N4 Os1 115.8(3)
C20 N4 Os1 125.9(3)
C21 P1 C38 102.2(2)
C21 P1 C27 102.0(2)
C38 P1 C27 100.8(2)
C21 P1 Os1 113.90(14)
C38 P1 Os1 114.83(16)
C27 P1 Os1 120.67(16)
F1 P2 F4 179.2(2)
F1 P2 F6 91.1(2)
F4 P2 F6 89.6(2)
F1 P2 F2 89.9(2)
F4 P2 F2 89.9(2)
F6 P2 F2 89.5(2)
F1 P2 F5 89.7(2)
F4 P2 F5 90.5(2)
F6 P2 F5 90.78(19)
F2 P2 F5 179.5(2)
F1 P2 F3 89.8(2)
F4 P2 F3 89.4(2)
F6 P2 F3 179.0(2)
F2 P2 F3 90.46(19)
F5 P2 F3 89.28(18)
F11 P3 F10 90.3(3)
F11 P3 F7 91.7(2)
F10 P3 F7 177.9(3)
F11 P3 F12 91.5(2)
F10 P3 F12 88.9(3)
F7 P3 F12 91.6(3)
F11 P3 F9 90.3(2)
F10 P3 F9 90.4(3)
F7 P3 F9 89.0(2)
F12 P3 F9 178.1(2)
F11 P3 F8 179.1(2)
F10 P3 F8 90.1(3)
F7 P3 F8 88.0(2)
F12 P3 F8 89.4(2)
F9 P3 F8 88.8(2)
N3 Os1 N4 78.04(14)
N3 Os1 N2 85.85(15)
N4 Os1 N2 94.14(15)
N3 Os1 N1 97.79(14)
N4 Os1 N1 170.72(15)
N2 Os1 N1 77.20(16)
N3 Os1 P1 96.33(11)
N4 Os1 P1 88.42(11)
N2 Os1 P1 176.94(10)
N1 Os1 P1 100.34(12)
N3 Os1 S1 173.21(11)
N4 Os1 S1 96.48(10)
N2 Os1 S1 90.59(10)
N1 Os1 S1 87.03(10)
P1 Os1 S1 87.45(4)
C42B C41B C40 135(2)
C41B C42B C43B 114(3)
C41B C42B H42B 122.9
C43B C42B H42B 122.9
C43B C44B H44B 123.5
C44B C43B C42B 111.3(19)
C44B C43B H43B 124.3
C42B C43B H43B 124.3

loop_
_geom_bond_atom_site_label_1
_geom_bond_atom_site_label_2
_geom_bond_distance
S1 C33 1.742(5)
S1 C36 1.751(5)
S1 Os1 2.3543(11)
C33 C34 1.353(8)
C33 H33 0.9500
C34 C35 1.421(8)
C34 H34 0.9500
C35 C36 1.351(7)
C35 H35 0.9500
C36 C37 1.444(7)
S2 C40 1.714(6)
S2 C37 1.726(4)
C37 C38 1.372(6)
C38 C39 1.426(6)
C38 P1 1.833(4)
C39 C40 1.366(7)
C39 H39 0.9500
C40 C41B 1.43(2)
C40 C41 1.518(17)
S3 C41 1.703(16)
S3 C44 1.718(18)
C41 C42 1.326(16)
C42 C43 1.357(11)
C42 H42 0.9500
C43 C44 1.364(15)
C43 H43 0.9500
C44 H44 0.9500
C21 C26 1.386(6)
C21 C22 1.389(6)
C21 P1 1.826(4)
C26 C25 1.401(7)
C26 H26 0.9500
C25 C24 1.380(8)
C25 H25 0.9500
C24 C23 1.371(8)
C24 H24 0.9500
C23 C22 1.391(7)
C23 H23 0.9500
C22 H22 0.9500
C27 C28 1.392(7)
C27 C32 1.394(7)
C27 P1 1.838(4)
C28 C29 1.392(7)
C28 H28 0.9500
C29 C30 1.366(9)
C29 H29 0.9500
C30 C31 1.373(10)
C30 H30 0.9500
C31 C32 1.405(8)
C31 H31 0.9500
C32 H32 0.9500
C1 N1 1.353(7)
C1 C2 1.374(7)
C1 H1 0.9500
C2 C3 1.364(9)
C2 H2 0.9500
C3 C4 1.367(9)
C3 H3 0.9500
C4 C5 1.394(6)
C4 H4 0.9500
C5 N1 1.356(7)
C5 C6 1.461(8)
C6 N2 1.358(6)
C6 C7 1.381(8)
C7 C8 1.371(10)
C7 H7 0.9500
C8 C9 1.369(9)
C8 H8 0.9500
C9 C10 1.370(8)
C9 H9 0.9500
C10 N2 1.347(6)
C10 H10 0.9500
C11 N3 1.338(6)
C11 C12 1.375(7)
C11 H11 0.9500
C12 C13 1.383(7)
C12 H12 0.9500
C13 C14 1.375(7)
C13 H13 0.9500
C14 C15 1.384(6)
C14 H14 0.9500
C15 N3 1.362(5)
C15 C16 1.463(6)
C16 N4 1.350(5)
C16 C17 1.405(6)
C17 C18 1.378(7)
C17 H17 0.9500
C18 C19 1.378(7)
C18 H18 0.9500
C19 C20 1.374(6)
C19 H19 0.9500
C20 N4 1.353(6)
C20 H20 0.9500
C45 Cl2 1.696(7)
C45 Cl1 1.702(8)
C45 H45A 0.9900
C45 H45B 0.9900
C46 Cl3 1.642(11)
C46 Cl4 1.835(11)
C46 H46A 0.9900
C46 H46B 0.9900
N1 Os1 2.105(4)
N2 Os1 2.100(4)
N3 Os1 2.072(4)
N4 Os1 2.075(3)
F1 P2 1.586(4)
F2 P2 1.594(3)
F3 P2 1.594(3)
F4 P2 1.586(4)
F5 P2 1.594(3)
F6 P2 1.589(4)
F7 P3 1.581(4)
F8 P3 1.603(4)
F9 P3 1.593(4)
F10 P3 1.580(4)
F11 P3 1.574(4)
F12 P3 1.586(4)
P1 Os1 2.3101(11)
C41B C42B 1.34(4)
C42B C43B 1.40(3)
C42B H42B 0.9500
C44B C43B 1.34(2)
C44B H44B 0.9500
C43B H43B 0.9500

loop_
_geom_torsion_atom_site_label_1
_geom_torsion_atom_site_label_2
_geom_torsion_atom_site_label_3
_geom_torsion_atom_site_label_4
_geom_torsion
C36 S1 C33 C34 2.6(4)
Os1 S1 C33 C34 111.7(4)
S1 C33 C34 C35 -2.8(6)
C33 C34 C35 C36 1.5(7)
C34 C35 C36 C37 -178.7(5)
C34 C35 C36 S1 0.5(6)
C33 S1 C36 C35 -1.7(4)
Os1 S1 C36 C35 -117.0(3)
C33 S1 C36 C37 177.5(4)
Os1 S1 C36 C37 62.3(4)
C35 C36 C37 C38 153.9(5)
S1 C36 C37 C38 -25.2(7)
C35 C36 C37 S2 -26.0(7)
S1 C36 C37 S2 154.9(3)
C40 S2 C37 C38 0.1(4)
C40 S2 C37 C36 180.0(4)
C36 C37 C38 C39 179.7(5)
S2 C37 C38 C39 -0.4(5)
C36 C37 C38 P1 -5.2(7)
S2 C37 C38 P1 174.7(2)
C37 C38 C39 C40 0.7(6)
P1 C38 C39 C40 -174.5(3)
C38 C39 C40 C41B 168.7(17)
C38 C39 C40 C41 -179.1(14)
C38 C39 C40 S2 -0.7(5)
C37 S2 C40 C39 0.4(4)
C37 S2 C40 C41B -171.4(14)
C37 S2 C40 C41 178.6(15)
C39 C40 C41 C42 22(4)
C41B C40 C41 C42 171(12)
S2 C40 C41 C42 -157(3)
C39 C40 C41 S3 -149.3(14)
C41B C40 C41 S3 0(7)
S2 C40 C41 S3 33(3)
C44 S3 C41 C42 3(2)
C44 S3 C41 C40 177(2)
C40 C41 C42 C43 180(3)
S3 C41 C42 C43 -8(3)
C41 C42 C43 C44 10(3)
C42 C43 C44 S3 -6(3)
C41 S3 C44 C43 2(2)
C22 C21 C26 C25 -0.4(7)
P1 C21 C26 C25 -174.3(4)
C21 C26 C25 C24 0.6(8)
C26 C25 C24 C23 -0.6(9)
C25 C24 C23 C22 0.4(9)
C26 C21 C22 C23 0.1(7)
P1 C21 C22 C23 174.0(4)
C24 C23 C22 C21 -0.1(8)
C32 C27 C28 C29 -2.0(7)
P1 C27 C28 C29 171.6(4)
C27 C28 C29 C30 0.6(8)
C28 C29 C30 C31 1.2(9)
C29 C30 C31 C32 -1.7(8)
C28 C27 C32 C31 1.6(7)
P1 C27 C32 C31 -172.2(4)
C30 C31 C32 C27 0.2(8)
N1 C1 C2 C3 0.5(8)
C1 C2 C3 C4 1.7(8)
C2 C3 C4 C5 -1.8(8)
C3 C4 C5 N1 -0.3(8)
C3 C4 C5 C6 -179.1(5)
N1 C5 C6 N2 -5.3(6)
C4 C5 C6 N2 173.5(5)
N1 C5 C6 C7 176.7(5)
C4 C5 C6 C7 -4.5(8)
N2 C6 C7 C8 0.1(9)
C5 C6 C7 C8 178.0(6)
C6 C7 C8 C9 0.6(10)
C7 C8 C9 C10 -0.7(10)
C8 C9 C10 N2 0.1(9)
N3 C11 C12 C13 1.4(9)
C11 C12 C13 C14 -3.3(9)
C12 C13 C14 C15 0.8(9)
C13 C14 C15 N3 3.7(8)
C13 C14 C15 C16 -174.1(5)
N3 C15 C16 N4 0.1(6)
C14 C15 C16 N4 178.0(5)
N3 C15 C16 C17 -178.3(5)
C14 C15 C16 C17 -0.3(8)
N4 C16 C17 C18 -0.9(8)
C15 C16 C17 C18 177.4(5)
C16 C17 C18 C19 -0.1(8)
C17 C18 C19 C20 0.5(8)
C18 C19 C20 N4 0.0(8)
C2 C1 N1 C5 -2.6(7)
C2 C1 N1 Os1 169.4(4)
C4 C5 N1 C1 2.4(7)
C6 C5 N1 C1 -178.7(4)
C4 C5 N1 Os1 -170.4(4)
C6 C5 N1 Os1 8.5(5)
C9 C10 N2 C6 0.5(8)
C9 C10 N2 Os1 -177.6(4)
C7 C6 N2 C10 -0.7(7)
C5 C6 N2 C10 -178.8(4)
C7 C6 N2 Os1 177.7(4)
C5 C6 N2 Os1 -0.4(5)
C12 C11 N3 C15 3.1(8)
C12 C11 N3 Os1 178.3(4)
C14 C15 N3 C11 -5.6(7)
C16 C15 N3 C11 172.4(4)
C14 C15 N3 Os1 178.7(4)
C16 C15 N3 Os1 -3.3(5)
C17 C16 N4 C20 1.3(7)
C15 C16 N4 C20 -177.1(4)
C17 C16 N4 Os1 -178.5(4)
C15 C16 N4 Os1 3.2(5)
C19 C20 N4 C16 -0.9(7)
C19 C20 N4 Os1 178.9(4)
C26 C21 P1 C38 -31.2(4)
C22 C21 P1 C38 154.9(4)
C26 C21 P1 C27 -135.2(4)
C22 C21 P1 C27 51.0(4)
C26 C21 P1 Os1 93.2(4)
C22 C21 P1 Os1 -80.7(4)
C37 C38 P1 C21 113.6(4)
C39 C38 P1 C21 -71.8(4)
C37 C38 P1 C27 -141.5(4)
C39 C38 P1 C27 33.1(4)
C37 C38 P1 Os1 -10.2(4)
C39 C38 P1 Os1 164.4(3)
C28 C27 P1 C21 28.5(4)
C32 C27 P1 C21 -157.9(4)
C28 C27 P1 C38 -76.6(4)
C32 C27 P1 C38 97.0(4)
C28 C27 P1 Os1 155.9(3)
C32 C27 P1 Os1 -30.5(4)
C11 N3 Os1 N4 -171.6(4)
C15 N3 Os1 N4 3.8(3)
C11 N3 Os1 N2 -76.4(4)
C15 N3 Os1 N2 98.9(3)
C11 N3 Os1 N1 0.0(4)
C15 N3 Os1 N1 175.4(3)
C11 N3 Os1 P1 101.4(4)
C15 N3 Os1 P1 -83.2(3)
C11 N3 Os1 S1 -135.0(8)
C15 N3 Os1 S1 40.4(11)
C16 N4 Os1 N3 -3.8(3)
C20 N4 Os1 N3 176.5(4)
C16 N4 Os1 N2 -88.6(3)
C20 N4 Os1 N2 91.6(4)
C16 N4 Os1 N1 -67.8(10)
C20 N4 Os1 N1 112.4(9)
C16 N4 Os1 P1 93.1(3)
C20 N4 Os1 P1 -86.7(4)
C16 N4 Os1 S1 -179.7(3)
C20 N4 Os1 S1 0.6(4)
C10 N2 Os1 N3 -79.1(4)
C6 N2 Os1 N3 102.6(3)
C10 N2 Os1 N4 -1.5(4)
C6 N2 Os1 N4 -179.7(3)
C10 N2 Os1 N1 -178.1(4)
C6 N2 Os1 N1 3.7(3)
C10 N2 Os1 P1 145.2(19)
C6 N2 Os1 P1 -33(2)
C10 N2 Os1 S1 95.1(4)
C6 N2 Os1 S1 -83.2(3)
C1 N1 Os1 N3 97.4(4)
C5 N1 Os1 N3 -90.5(3)
C1 N1 Os1 N4 160.0(8)
C5 N1 Os1 N4 -27.9(11)
C1 N1 Os1 N2 -178.7(4)
C5 N1 Os1 N2 -6.6(3)
C1 N1 Os1 P1 -0.5(4)
C5 N1 Os1 P1 171.5(3)
C1 N1 Os1 S1 -87.4(4)
C5 N1 Os1 S1 84.7(3)
C21 P1 Os1 N3 93.67(18)
C38 P1 Os1 N3 -149.01(18)
C27 P1 Os1 N3 -28.1(2)
C21 P1 Os1 N4 15.89(18)
C38 P1 Os1 N4 133.22(18)
C27 P1 Os1 N4 -105.9(2)
C21 P1 Os1 N2 -131(2)
C38 P1 Os1 N2 -14(2)
C27 P1 Os1 N2 107(2)
C21 P1 Os1 N1 -167.19(18)
C38 P1 Os1 N1 -49.86(18)
C27 P1 Os1 N1 71.0(2)
C21 P1 Os1 S1 -80.67(16)
C38 P1 Os1 S1 36.65(15)
C27 P1 Os1 S1 157.56(17)
C33 S1 Os1 N3 78.8(9)
C36 S1 Os1 N3 179(12)
C33 S1 Os1 N4 114.7(2)
C36 S1 Os1 N4 -145.6(2)
C33 S1 Os1 N2 20.5(2)
C36 S1 Os1 N2 120.2(2)
C33 S1 Os1 N1 -56.7(2)
C36 S1 Os1 N1 43.0(2)
C33 S1 Os1 P1 -157.2(2)
C36 S1 Os1 P1 -57.48(18)
C39 C40 C41B C42B -147(3)
C41 C40 C41B C42B 174(12)
S2 C40 C41B C42B 22(4)
C40 C41B C42B C43B 180(3)
C41B C42B C43B C44B -2(4)
